data_4120383
loop_
_publ_author_name
'Oleksandr S. Bushuyev'
'Anna Tomberg'
'Tomislav Fri\<s\<ci\'c'
'Christopher J. Barrett'

_publ_section_title
;
 Shaping Crystals with Light: Crystal-to-Crystal Isomerization and
 Photomechanical Effect in Fluorinated Azobenzenes
;
_journal_name_full 'Journal of the American Chemical Society'
_journal_page_first 12556
_journal_page_last 12559
_journal_paper_doi 10.1021/ja4063019
_journal_volume 135
_journal_year 2013
_chemical_formula_moiety 'C12 Br2 F8 N2'
_chemical_formula_sum 'C12 Br2 F8 N2'
_chemical_formula_weight 483.96
_chemical_name_common cis-1a
_chemical_name_systematic
; 
 cis-dibromooctafluoroazobenzene, polymorph 2 
;
_space_group_IT_number 15
_symmetry_cell_setting monoclinic
_symmetry_space_group_name_Hall '-C 2yc'
_symmetry_space_group_name_H-M 'C 1 2/c 1'
_atom_sites_solution_primary direct
_atom_sites_solution_secondary difmap
_audit_creation_method SHELXL-97
_cell_angle_alpha 90.00
_cell_angle_beta 103.254(2)
_cell_angle_gamma 90.00
_cell_formula_units_Z 4
_cell_length_a 13.707(3)
_cell_length_b 5.5970(11)
_cell_length_c 18.138(3)
_cell_measurement_reflns_used 3028
_cell_measurement_temperature 100(2)
_cell_measurement_theta_max 28.28
_cell_measurement_theta_min 2.31
_cell_volume 1354.4(5)
_computing_cell_refinement 'Bruker SAINT'
_computing_data_collection 'Bruker APEX2'
_computing_data_reduction 'Bruker SAINT'
_computing_molecular_graphics 'Bruker SHELXTL'
_computing_publication_material 'Bruker SHELXTL'
_computing_structure_refinement 'SHELXL-97 (Sheldrick, 2008)'
_computing_structure_solution 'SHELXS-97 (Sheldrick, 2008)'
_diffrn_ambient_temperature 100(2)
_diffrn_measured_fraction_theta_full 0.996
_diffrn_measured_fraction_theta_max 0.996
_diffrn_measurement_device_type 'Bruker APEX-II CCD'
_diffrn_measurement_method '\f and \w scans'
_diffrn_radiation_monochromator graphite
_diffrn_radiation_source 'fine-focus sealed tube'
_diffrn_radiation_type MoK\a
_diffrn_radiation_wavelength 0.71073
_diffrn_reflns_av_R_equivalents 0.0163
_diffrn_reflns_av_sigmaI/netI 0.0164
_diffrn_reflns_limit_h_max 17
_diffrn_reflns_limit_h_min -17
_diffrn_reflns_limit_k_max 6
_diffrn_reflns_limit_k_min -7
_diffrn_reflns_limit_l_max 22
_diffrn_reflns_limit_l_min -22
_diffrn_reflns_number 5029
_diffrn_reflns_theta_full 26.73
_diffrn_reflns_theta_max 26.73
_diffrn_reflns_theta_min 2.31
_exptl_absorpt_coefficient_mu 6.080
_exptl_absorpt_correction_T_max 0.5732
_exptl_absorpt_correction_T_min 0.1859
_exptl_absorpt_correction_type multi-scan
_exptl_absorpt_process_details SADABS
_exptl_crystal_colour yellow
_exptl_crystal_density_diffrn 2.373
_exptl_crystal_description needle
_exptl_crystal_F_000 912
_exptl_crystal_size_max 0.42
_exptl_crystal_size_mid 0.22
_exptl_crystal_size_min 0.10
_refine_diff_density_max 0.345
_refine_diff_density_min -0.343
_refine_diff_density_rms 0.066
_refine_ls_extinction_method none
_refine_ls_goodness_of_fit_ref 1.063
_refine_ls_hydrogen_treatment none
_refine_ls_matrix_type full
_refine_ls_number_parameters 109
_refine_ls_number_reflns 1433
_refine_ls_number_restraints 0
_refine_ls_restrained_S_all 1.063
_refine_ls_R_factor_all 0.0210
_refine_ls_R_factor_gt 0.0183
_refine_ls_shift/su_max 0.002
_refine_ls_shift/su_mean 0.000
_refine_ls_structure_factor_coef Fsqd
_refine_ls_weighting_details 'calc w=1/[\s^2^(Fo^2^)+(0.0214P)^2^+2.1299P] where P=(Fo^2^+2Fc^2^)/3'
_refine_ls_weighting_scheme calc
_refine_ls_wR_factor_gt 0.0445
_refine_ls_wR_factor_ref 0.0455
_reflns_number_gt 1321
_reflns_number_total 1433
_reflns_threshold_expression >2sigma(I)
_cod_data_source_file ja4063019_si_006_2.cif
_cod_data_source_block cis-1a
_cod_original_cell_volume 1354.5(4)
_cod_database_code 4120383

loop_
_symmetry_equiv_pos_as_xyz
'x, y, z'
'-x, y, -z+1/2'
'x+1/2, y+1/2, z'
'-x+1/2, y+1/2, -z+1/2'
'-x, -y, -z'
'x, -y, z-1/2'
'-x+1/2, -y+1/2, -z'
'x+1/2, -y+1/2, z-1/2'

loop_
_atom_site_label
_atom_site_type_symbol
_atom_site_fract_x
_atom_site_fract_y
_atom_site_fract_z
_atom_site_U_iso_or_equiv
_atom_site_adp_type
_atom_site_occupancy
_atom_site_symmetry_multiplicity
_atom_site_calc_flag
Br1 Br 0.630761(15) 0.17459(4) 0.534715(11) 0.02199(8) Uani 1 1 d
C1 C 0.59832(15) 0.4125(4) 0.59768(11) 0.0175(4) Uani 1 1 d
C2 C 0.50177(14) 0.4315(4) 0.60868(11) 0.0174(4) Uani 1 1 d
C3 C 0.47712(14) 0.6091(4) 0.65403(11) 0.0176(4) Uani 1 1 d
C4 C 0.54790(15) 0.7751(4) 0.68945(11) 0.0175(4) Uani 1 1 d
C5 C 0.64466(15) 0.7542(4) 0.67751(11) 0.0195(4) Uani 1 1 d
C6 C 0.66943(14) 0.5766(4) 0.63304(11) 0.0194(4) Uani 1 1 d
F1 F 0.43034(9) 0.2787(2) 0.57443(7) 0.0235(3) Uani 1 1 d
F2 F 0.38160(8) 0.6271(2) 0.66006(7) 0.0230(3) Uani 1 1 d
F3 F 0.71448(9) 0.9125(2) 0.71065(7) 0.0274(3) Uani 1 1 d
F4 F 0.76322(8) 0.5660(2) 0.62305(7) 0.0277(3) Uani 1 1 d
N1 N 0.52431(13) 0.9907(3) 0.72458(10) 0.0214(4) Uani 1 1 d

loop_
_atom_site_aniso_label
_atom_site_aniso_U_11
_atom_site_aniso_U_22
_atom_site_aniso_U_33
_atom_site_aniso_U_23
_atom_site_aniso_U_13
_atom_site_aniso_U_12
Br1 0.02695(12) 0.02202(12) 0.01865(12) 0.00060(8) 0.00860(8) 0.00394(8)
C1 0.0225(9) 0.0176(10) 0.0126(9) 0.0035(8) 0.0045(8) 0.0021(8)
C2 0.0198(9) 0.0183(10) 0.0133(9) 0.0017(8) 0.0021(7) -0.0025(8)
C3 0.0168(9) 0.0213(10) 0.0151(9) 0.0029(8) 0.0045(7) 0.0000(8)
C4 0.0221(10) 0.0176(10) 0.0126(9) 0.0038(8) 0.0032(8) -0.0013(8)
C5 0.0208(10) 0.0204(10) 0.0159(10) 0.0040(8) 0.0015(8) -0.0062(8)
C6 0.0163(9) 0.0242(11) 0.0178(10) 0.0063(9) 0.0044(7) -0.0007(8)
F1 0.0217(6) 0.0257(7) 0.0232(7) -0.0077(5) 0.0052(5) -0.0085(5)
F2 0.0157(5) 0.0311(7) 0.0227(6) -0.0049(5) 0.0055(5) 0.0001(5)
F3 0.0248(6) 0.0315(7) 0.0254(7) -0.0045(6) 0.0045(5) -0.0143(5)
F4 0.0178(6) 0.0367(8) 0.0306(7) 0.0002(6) 0.0096(5) -0.0028(5)
N1 0.0272(9) 0.0185(9) 0.0174(8) 0.0001(7) 0.0027(7) -0.0008(7)

loop_
_atom_type_symbol
_atom_type_description
_atom_type_scat_dispersion_real
_atom_type_scat_dispersion_imag
_atom_type_scat_source
C C 0.0033 0.0016 'International Tables Vol C Tables 4.2.6.8 and 6.1.1.4'
N N 0.0061 0.0033 'International Tables Vol C Tables 4.2.6.8 and 6.1.1.4'
F F 0.0171 0.0103 'International Tables Vol C Tables 4.2.6.8 and 6.1.1.4'
Br Br -0.2901 2.4595 'International Tables Vol C Tables 4.2.6.8 and 6.1.1.4'

loop_
_geom_angle_atom_site_label_1
_geom_angle_atom_site_label_2
_geom_angle_atom_site_label_3
_geom_angle
_geom_angle_site_symmetry_1
C6 C1 C2 118.41(18) .
C6 C1 Br1 120.90(15) .
C2 C1 Br1 120.68(15) .
F1 C2 C3 118.88(17) .
F1 C2 C1 120.25(18) .
C3 C2 C1 120.86(18) .
F2 C3 C2 118.61(17) .
F2 C3 C4 120.19(18) .
C2 C3 C4 121.09(18) .
C3 C4 C5 117.34(19) .
C3 C4 N1 124.24(18) .
C5 C4 N1 117.24(18) .
F3 C5 C6 119.68(18) .
F3 C5 C4 118.72(19) .
C6 C5 C4 121.60(19) .
F4 C6 C5 119.10(18) .
F4 C6 C1 120.21(18) .
C5 C6 C1 120.69(18) .
N1 N1 C4 122.51(10) 2_656

loop_
_geom_bond_atom_site_label_1
_geom_bond_atom_site_label_2
_geom_bond_distance
_geom_bond_site_symmetry_2
Br1 C1 1.873(2) .
C1 C6 1.385(3) .
C1 C2 1.387(3) .
C2 F1 1.341(2) .
C2 C3 1.381(3) .
C3 F2 1.342(2) .
C3 C4 1.390(3) .
C4 C5 1.397(3) .
C4 N1 1.436(3) .
C5 F3 1.341(2) .
C5 C6 1.371(3) .
C6 F4 1.340(2) .
N1 N1 1.255(3) 2_656
